data_7228859
loop_
_publ_author_name
'Frampton, Christopher Stephen'
'Gall, James H.'
'MacNicol, David D.'

_publ_section_title
;
 Total CCl4 guest alignment in a quasiracemic clathrate closely related to
 Dianin&#x2019;s compound
;
_journal_name_full CrystEngComm
_journal_paper_doi 10.1039/C7CE01275F
_journal_year 2017
_chemical_absolute_configuration ad
_chemical_formula_moiety 'C18 H20 O2,C17 H18 O2,1/3(C Cl4)'
_chemical_formula_sum 'C35.33333 H38 Cl1.33333 O4'
_chemical_formula_weight 573.92
_chemical_name_common 'JACQ03 Quasiracemate, 4S-Dianins, 2S,4R nor analogue0.33 Tetrachloromethane solvate'
_chemical_name_systematic
'4S-4-p-hydroxyphenyl-2,2,4-trimethylchroman, 2S,4R-4-p-hydroxyphenyl-2,4-dimethylchroman, 0.33 Tetrachloromethane solvate'
_space_group_crystal_system trigonal
_space_group_IT_number 146
_space_group_name_Hall 'R 3'
_space_group_name_H-M_alt 'R 3 :H'
_symmetry_space_group_name_Hall 'R 3'
_symmetry_space_group_name_H-M 'R 3 :H'
_atom_sites_solution_hydrogens mixed
_audit_creation_method SHELXL-2014/6
_audit_update_record
;
2017-04-03 deposited with the CCDC.
2017-08-07 downloaded from the CCDC.
;
_cell_angle_alpha 90
_cell_angle_beta 90
_cell_angle_gamma 120
_cell_formula_units_Z 9
_cell_length_a 26.5576(5)
_cell_length_b 26.5576(5)
_cell_length_c 11.1274(4)
_cell_measurement_reflns_used 9035
_cell_measurement_temperature 100(1)
_cell_measurement_theta_max 76.1340
_cell_measurement_theta_min 3.3255
_cell_volume 6796.8(3)
_computing_cell_refinement
;
CrysAlisPro, Agilent Technologies,
Version 1.171.34.46 (release 25-11-2010 CrysAlis171 .NET)
(compiled Nov 25 2010,17:55:46)
;
_computing_data_collection
;
CrysAlisPro, Agilent Technologies,
Version 1.171.34.46 (release 25-11-2010 CrysAlis171 .NET)
(compiled Nov 25 2010,17:55:46)
;
_computing_data_reduction
;
CrysAlisPro, Agilent Technologies,
Version 1.171.34.46 (release 25-11-2010 CrysAlis171 .NET)
(compiled Nov 25 2010,17:55:46)
;
_computing_molecular_graphics
;
SHELXTL (Sheldrick, 2001), <i>Mercury CSD 3.5.1</i> (Macrae <i>et al</i>., 2008)
;
_computing_publication_material
;
SHELXTL (Sheldrick, 2001), <i>Mercury CSD 3.5.1</i> (Macrae <i>et al</i>., 2008)
;
_computing_structure_refinement 'SHELXL-2014/6 (Sheldrick, 2014)'
_computing_structure_solution 'SHELXTL (Sheldrick, 2001)'
_diffrn_ambient_temperature 100(1)
_diffrn_detector_area_resol_mean 10.5598
_diffrn_measured_fraction_theta_full 0.999
_diffrn_measured_fraction_theta_max 0.999
_diffrn_measurement_device_type 'SuperNova, Dual, Cu at zero, Atlas'
_diffrn_measurement_method '\w scans'
_diffrn_radiation_monochromator mirror
_diffrn_radiation_source 'SuperNova (Cu) X-ray Source'
_diffrn_radiation_type CuK\a
_diffrn_radiation_wavelength 1.54178
_diffrn_reflns_av_R_equivalents 0.0245
_diffrn_reflns_av_unetI/netI 0.0275
_diffrn_reflns_Laue_measured_fraction_full 0.999
_diffrn_reflns_Laue_measured_fraction_max 0.999
_diffrn_reflns_limit_h_max 30
_diffrn_reflns_limit_h_min -33
_diffrn_reflns_limit_k_max 33
_diffrn_reflns_limit_k_min -31
_diffrn_reflns_limit_l_max 13
_diffrn_reflns_limit_l_min -12
_diffrn_reflns_number 16141
_diffrn_reflns_point_group_measured_fraction_full 0.951
_diffrn_reflns_point_group_measured_fraction_max 0.943
_diffrn_reflns_theta_full 67.679
_diffrn_reflns_theta_max 74.483
_diffrn_reflns_theta_min 5.532
_exptl_absorpt_coefficient_mu 1.687
_exptl_absorpt_correction_T_max 1.00000
_exptl_absorpt_correction_T_min 0.84604
_exptl_absorpt_correction_type multi-scan
_exptl_absorpt_process_details
;
CrysAlisPro, Agilent Technologies,
Version 1.171.34.46 (release 25-11-2010 CrysAlis171 .NET)
(compiled Nov 25 2010,17:55:46)
Empirical absorption correction using spherical harmonics, 
implemented in SCALE3 ABSPACK scaling algorithm.
;
_exptl_crystal_colour Colourless
_exptl_crystal_density_diffrn 1.262
_exptl_crystal_description Prism
_exptl_crystal_F_000 2742
_exptl_crystal_recrystallization_method 'Re-crystallisation from solvent: CCl4'
_exptl_crystal_size_max 0.300
_exptl_crystal_size_mid 0.200
_exptl_crystal_size_min 0.150
_refine_diff_density_max 0.419
_refine_diff_density_min -0.420
_refine_diff_density_rms 0.043
_refine_ls_abs_structure_details
;
 Flack x determined using 2554 quotients [(I+)-(I-)]/[(I+)+(I-)]
 (Parsons, Flack and Wagner, Acta Cryst. B69 (2013) 249-259).
;
_refine_ls_abs_structure_Flack 0.012(6)
_refine_ls_extinction_method none
_refine_ls_goodness_of_fit_ref 1.001
_refine_ls_hydrogen_treatment mixed
_refine_ls_matrix_type full
_refine_ls_number_parameters 378
_refine_ls_number_reflns 5821
_refine_ls_number_restraints 1
_refine_ls_restrained_S_all 1.001
_refine_ls_R_factor_all 0.0346
_refine_ls_R_factor_gt 0.0331
_refine_ls_shift/su_max 0.000
_refine_ls_shift/su_mean 0.000
_refine_ls_structure_factor_coef Fsqd
_refine_ls_weighting_details 'w=1/[\s^2^(Fo^2^)+(0.0600P)^2^+4.7500P] where P=(Fo^2^+2Fc^2^)/3'
_refine_ls_weighting_scheme calc
_refine_ls_wR_factor_gt 0.0880
_refine_ls_wR_factor_ref 0.0931
_reflns_Friedel_coverage 0.887
_reflns_Friedel_fraction_full 0.902
_reflns_Friedel_fraction_max 0.887
_reflns_number_gt 5617
_reflns_number_total 5821
_reflns_threshold_expression 'I > 2\s(I)'
_cod_data_source_file c7ce01275f2.cif
_cod_data_source_block p11028_1
_cod_depositor_comments
;

2018-12-04
Z value and formula fixed to values more according to usual
chemical conventions.                 miguel
;
_cod_original_formula_sum 'C106 H114 Cl4 O12'
_cod_original_formula_weight 1721.77
_cod_original_formula_moiety '3(C18 H20 O2),3(C17 H18 O2),C Cl4'
_cod_original_formula_units_Z 3
_cod_original_cell_volume 6796.8(4)
_cod_database_code 7228859
_shelx_space_group_comment
;
The symmetry employed for this shelxl refinement is uniquely defined
by the following loop, which should always be used as a source of
symmetry information in preference to the above space-group names.
They are only intended as comments.
;
_shelx_estimated_absorpt_t_min 0.632
_shelx_estimated_absorpt_t_max 0.786
_shelxl_version_number 2014/6

loop_
_space_group_symop_operation_xyz
'x, y, z'
'-y, x-y, z'
'-x+y, -x, z'
'x+2/3, y+1/3, z+1/3'
'-y+2/3, x-y+1/3, z+1/3'
'-x+y+2/3, -x+1/3, z+1/3'
'x+1/3, y+2/3, z+2/3'
'-y+1/3, x-y+2/3, z+2/3'
'-x+y+1/3, -x+2/3, z+2/3'

loop_
_atom_site_label
_atom_site_type_symbol
_atom_site_fract_x
_atom_site_fract_y
_atom_site_fract_z
_atom_site_U_iso_or_equiv
_atom_site_adp_type
_atom_site_occupancy
_atom_site_site_symmetry_order
_atom_site_calc_flag
_atom_site_refinement_flags_posn
_atom_site_refinement_flags_adp
_atom_site_refinement_flags_occupancy
O1A O 0.26301(8) 0.17725(8) 1.27414(16) 0.0183(4) Uani 1 1 d . . .
O2A O 0.11719(9) 0.05350(10) 0.68027(19) 0.0274(4) Uani 1 1 d . . .
H2AB H 0.1025(19) 0.0236(19) 0.681(4) 0.033 Uiso 1 1 d . U .
C2A C 0.22600(11) 0.11591(10) 1.2445(2) 0.0177(5) Uani 1 1 d . . .
C3A C 0.26120(10) 0.09549(10) 1.1723(2) 0.0165(5) Uani 1 1 d . . .
H3AA H 0.2357 0.0539 1.1521 0.020 Uiso 1 1 calc R U .
H3AB H 0.2930 0.0984 1.2238 0.020 Uiso 1 1 calc R U .
C4A C 0.28801(10) 0.12932(10) 1.0549(2) 0.0152(5) Uani 1 1 d . . .
C5A C 0.31421(10) 0.19384(10) 1.0823(2) 0.0146(5) Uani 1 1 d . . .
C6A C 0.35460(11) 0.23653(11) 1.0041(2) 0.0170(5) Uani 1 1 d . . .
H6AA H 0.3655 0.2246 0.9330 0.020 Uiso 1 1 calc R U .
C7A C 0.37902(11) 0.29549(11) 1.0274(2) 0.0188(5) Uani 1 1 d . . .
H7AA H 0.4056 0.3233 0.9720 0.023 Uiso 1 1 calc R U .
C8A C 0.36441(11) 0.31358(11) 1.1323(2) 0.0188(5) Uani 1 1 d . . .
H8AA H 0.3810 0.3539 1.1489 0.023 Uiso 1 1 calc R U .
C9A C 0.32544(10) 0.27246(11) 1.2129(2) 0.0181(5) Uani 1 1 d . . .
H9AA H 0.3163 0.2848 1.2857 0.022 Uiso 1 1 calc R U .
C10A C 0.29978(10) 0.21320(10) 1.1873(2) 0.0159(5) Uani 1 1 d . . .
C11A C 0.24365(10) 0.10982(10) 0.9523(2) 0.0156(5) Uani 1 1 d . . .
C12A C 0.21265(11) 0.05122(11) 0.9179(2) 0.0186(5) Uani 1 1 d . . .
H12A H 0.2202 0.0240 0.9577 0.022 Uiso 1 1 calc R U .
C13A C 0.17111(11) 0.03176(11) 0.8271(2) 0.0193(5) Uani 1 1 d . . .
H13A H 0.1509 -0.0082 0.8051 0.023 Uiso 1 1 calc R U .
C14A C 0.15925(11) 0.07096(11) 0.7687(2) 0.0180(5) Uani 1 1 d . . .
C15A C 0.19004(11) 0.12918(11) 0.7990(2) 0.0185(5) Uani 1 1 d . . .
H15A H 0.1828 0.1563 0.7578 0.022 Uiso 1 1 calc R U .
C16A C 0.23145(11) 0.14806(10) 0.8894(2) 0.0174(5) Uani 1 1 d . . .
H16A H 0.2522 0.1882 0.9092 0.021 Uiso 1 1 calc R U .
C17A C 0.33665(11) 0.11660(11) 1.0186(2) 0.0199(5) Uani 1 1 d . . .
H17A H 0.3535 0.1356 0.9417 0.030 Uiso 1 1 calc R U .
H17B H 0.3204 0.0745 1.0104 0.030 Uiso 1 1 calc R U .
H17C H 0.3669 0.1316 1.0805 0.030 Uiso 1 1 calc R U .
C18A C 0.20941(12) 0.08528(12) 1.3653(2) 0.0227(5) Uani 1 1 d . . .
H18A H 0.2445 0.0913 1.4069 0.034 Uiso 1 1 calc R U .
H18B H 0.1831 0.0436 1.3529 0.034 Uiso 1 1 calc R U .
H18C H 0.1899 0.1012 1.4140 0.034 Uiso 1 1 calc R U .
C19A C 0.17227(11) 0.10894(11) 1.1794(2) 0.0217(5) Uani 1 1 d . . .
H19A H 0.1495 0.1186 1.2343 0.033 Uiso 1 1 calc R U .
H19B H 0.1484 0.0686 1.1521 0.033 Uiso 1 1 calc R U .
H19C H 0.1844 0.1351 1.1099 0.033 Uiso 1 1 calc R U .
O1B O 0.08489(8) 0.26364(8) 0.02737(16) 0.0186(4) Uani 1 1 d . . .
O2B O 0.06500(9) 0.11949(9) 0.64765(18) 0.0245(4) Uani 1 1 d . . .
H2BB H 0.0797(18) 0.1056(18) 0.652(4) 0.029 Uiso 1 1 d . U .
C2B C 0.13521(11) 0.25601(11) 0.0270(2) 0.0185(5) Uani 1 1 d . . .
H2BA H 0.1709 0.2942 0.0105 0.022 Uiso 1 1 calc R U .
C3B C 0.14055(11) 0.23387(11) 0.1483(2) 0.0193(5) Uani 1 1 d . . .
H3BA H 0.1733 0.2261 0.1464 0.023 Uiso 1 1 calc R U .
H3BB H 0.1046 0.1967 0.1652 0.023 Uiso 1 1 calc R U .
C4B C 0.15086(10) 0.27765(10) 0.2513(2) 0.0161(5) Uani 1 1 d . . .
C5B C 0.11652(10) 0.30820(10) 0.2248(2) 0.0151(5) Uani 1 1 d . . .
C6B C 0.11638(11) 0.34832(10) 0.3067(2) 0.0169(5) Uani 1 1 d . . .
H6BA H 0.1385 0.3565 0.3786 0.020 Uiso 1 1 calc R U .
C7B C 0.08500(11) 0.37631(11) 0.2858(2) 0.0194(5) Uani 1 1 d . . .
H7BA H 0.0856 0.4032 0.3427 0.023 Uiso 1 1 calc R U .
C8B C 0.05257(11) 0.36454(11) 0.1802(2) 0.0193(5) Uani 1 1 d . . .
H8BA H 0.0299 0.3826 0.1662 0.023 Uiso 1 1 calc R U .
C9B C 0.05334(11) 0.32688(11) 0.0966(2) 0.0184(5) Uani 1 1 d . . .
H9BA H 0.0320 0.3197 0.0240 0.022 Uiso 1 1 calc R U .
C10B C 0.08552(10) 0.29908(10) 0.1180(2) 0.0159(5) Uani 1 1 d . . .
C11B C 0.13066(10) 0.24081(10) 0.3668(2) 0.0147(5) Uani 1 1 d . . .
C12B C 0.16256(11) 0.21569(11) 0.4115(2) 0.0175(5) Uani 1 1 d . . .
H12B H 0.1992 0.2261 0.3767 0.021 Uiso 1 1 calc R U .
C13B C 0.14166(11) 0.17592(11) 0.5054(2) 0.0179(5) Uani 1 1 d . . .
H13B H 0.1639 0.1595 0.5342 0.022 Uiso 1 1 calc R U .
C14B C 0.08825(11) 0.16023(11) 0.5572(2) 0.0174(5) Uani 1 1 d . . .
C15B C 0.05621(11) 0.18512(11) 0.5165(2) 0.0184(5) Uani 1 1 d . . .
H15B H 0.0201 0.1754 0.5531 0.022 Uiso 1 1 calc R U .
C16B C 0.07753(11) 0.22467(11) 0.4211(2) 0.0163(5) Uani 1 1 d . . .
H16B H 0.0551 0.2410 0.3926 0.020 Uiso 1 1 calc R U .
C17B C 0.21592(11) 0.32424(12) 0.2576(3) 0.0216(5) Uani 1 1 d . . .
H17D H 0.2224 0.3506 0.3249 0.032 Uiso 1 1 calc R U .
H17E H 0.2276 0.3464 0.1824 0.032 Uiso 1 1 calc R U .
H17F H 0.2391 0.3053 0.2695 0.032 Uiso 1 1 calc R U .
C18B C 0.12628(13) 0.21397(12) -0.0733(3) 0.0251(6) Uani 1 1 d . . .
H18D H 0.1186 0.2281 -0.1485 0.038 Uiso 1 1 calc R U .
H18E H 0.0931 0.1757 -0.0541 0.038 Uiso 1 1 calc R U .
H18F H 0.1613 0.2108 -0.0823 0.038 Uiso 1 1 calc R U .
Cl1 Cl 0.04628(3) -0.02459(3) 1.32859(9) 0.0426(2) Uani 1 1 d . . .
Cl2 Cl 0.0000 0.0000 1.11885(14) 0.0534(4) Uani 1 3 d S T P
C1 C 0.0000 0.0000 1.2752(5) 0.0296(10) Uani 1 3 d S T P

loop_
_atom_site_aniso_label
_atom_site_aniso_U_11
_atom_site_aniso_U_22
_atom_site_aniso_U_33
_atom_site_aniso_U_23
_atom_site_aniso_U_13
_atom_site_aniso_U_12
O1A 0.0184(8) 0.0161(9) 0.0196(9) -0.0017(7) 0.0036(7) 0.0080(7)
O2A 0.0227(10) 0.0292(10) 0.0270(11) -0.0075(9) -0.0089(8) 0.0105(9)
C2A 0.0168(11) 0.0155(11) 0.0218(13) 0.0003(9) 0.0005(9) 0.0087(9)
C3A 0.0177(11) 0.0157(11) 0.0180(12) 0.0016(9) 0.0000(9) 0.0097(9)
C4A 0.0159(11) 0.0128(11) 0.0175(13) 0.0002(9) 0.0011(9) 0.0075(9)
C5A 0.0128(10) 0.0144(11) 0.0171(13) -0.0010(9) -0.0041(9) 0.0073(9)
C6A 0.0158(11) 0.0159(11) 0.0187(13) 0.0002(9) -0.0009(9) 0.0073(9)
C7A 0.0147(11) 0.0147(11) 0.0242(14) 0.0013(9) -0.0030(9) 0.0054(9)
C8A 0.0160(11) 0.0132(11) 0.0276(14) -0.0018(9) -0.0045(9) 0.0076(9)
C9A 0.0165(11) 0.0185(12) 0.0212(13) -0.0053(10) -0.0045(9) 0.0102(10)
C10A 0.0141(11) 0.0152(11) 0.0196(12) 0.0000(9) -0.0015(9) 0.0082(9)
C11A 0.0172(11) 0.0143(11) 0.0166(12) -0.0001(9) 0.0016(9) 0.0088(9)
C12A 0.0210(12) 0.0141(11) 0.0209(13) -0.0002(9) 0.0000(10) 0.0090(10)
C13A 0.0200(12) 0.0136(11) 0.0229(13) -0.0012(9) -0.0008(10) 0.0073(10)
C14A 0.0165(11) 0.0205(12) 0.0176(13) -0.0024(9) -0.0020(9) 0.0096(10)
C15A 0.0213(12) 0.0182(12) 0.0197(13) -0.0002(9) -0.0017(9) 0.0126(10)
C16A 0.0197(12) 0.0133(11) 0.0203(13) -0.0011(9) -0.0006(9) 0.0091(9)
C17A 0.0188(12) 0.0188(12) 0.0243(14) -0.0009(10) 0.0009(10) 0.0110(10)
C18A 0.0227(13) 0.0230(12) 0.0227(14) 0.0045(10) 0.0046(10) 0.0117(11)
C19A 0.0173(12) 0.0231(12) 0.0257(14) 0.0013(10) 0.0015(10) 0.0108(10)
O1B 0.0194(8) 0.0200(9) 0.0194(9) -0.0035(7) -0.0021(7) 0.0122(7)
O2B 0.0307(11) 0.0208(10) 0.0223(10) 0.0040(8) 0.0003(8) 0.0130(8)
C2B 0.0170(11) 0.0197(11) 0.0205(13) 0.0011(9) 0.0025(9) 0.0104(9)
C3B 0.0231(12) 0.0182(11) 0.0201(13) 0.0004(10) 0.0018(10) 0.0130(10)
C4B 0.0136(11) 0.0154(11) 0.0207(13) 0.0019(9) 0.0019(9) 0.0084(9)
C5B 0.0116(10) 0.0144(11) 0.0191(13) 0.0023(9) 0.0026(9) 0.0063(9)
C6B 0.0175(11) 0.0167(11) 0.0171(12) 0.0016(9) 0.0005(9) 0.0090(10)
C7B 0.0195(12) 0.0177(12) 0.0221(13) 0.0002(9) 0.0040(10) 0.0102(10)
C8B 0.0165(11) 0.0196(12) 0.0248(14) 0.0065(10) 0.0046(9) 0.0113(10)
C9B 0.0144(11) 0.0188(11) 0.0220(14) 0.0043(10) 0.0009(9) 0.0084(9)
C10B 0.0119(10) 0.0135(11) 0.0200(13) 0.0009(9) 0.0022(9) 0.0045(9)
C11B 0.0155(11) 0.0128(11) 0.0168(12) -0.0023(8) -0.0017(9) 0.0077(9)
C12B 0.0170(11) 0.0189(11) 0.0177(13) -0.0025(9) -0.0005(9) 0.0098(9)
C13B 0.0221(12) 0.0212(12) 0.0164(12) -0.0016(9) -0.0017(9) 0.0153(10)
C14B 0.0210(12) 0.0148(11) 0.0151(12) -0.0009(9) -0.0021(9) 0.0081(9)
C15B 0.0151(11) 0.0186(11) 0.0215(13) 0.0016(10) 0.0009(9) 0.0086(10)
C16B 0.0164(11) 0.0153(11) 0.0194(13) -0.0009(9) -0.0019(9) 0.0096(9)
C17B 0.0150(11) 0.0221(12) 0.0283(15) 0.0041(10) 0.0020(10) 0.0097(10)
C18B 0.0293(14) 0.0266(13) 0.0220(14) -0.0028(10) 0.0021(11) 0.0159(11)
Cl1 0.0307(4) 0.0328(4) 0.0685(6) 0.0076(3) -0.0053(4) 0.0191(3)
Cl2 0.0640(6) 0.0640(6) 0.0323(8) 0.000 0.000 0.0320(3)
C1 0.0267(15) 0.0267(15) 0.035(3) 0.000 0.000 0.0133(7)

loop_
_atom_type_symbol
_atom_type_description
_atom_type_scat_dispersion_real
_atom_type_scat_dispersion_imag
_atom_type_scat_source
C C 0.0181 0.0091 'International Tables Vol C Tables 4.2.6.8 and 6.1.1.4'
H H 0.0000 0.0000 'International Tables Vol C Tables 4.2.6.8 and 6.1.1.4'
O O 0.0492 0.0322 'International Tables Vol C Tables 4.2.6.8 and 6.1.1.4'
Cl Cl 0.3639 0.7018 'International Tables Vol C Tables 4.2.6.8 and 6.1.1.4'

loop_
_geom_angle_atom_site_label_1
_geom_angle_atom_site_label_2
_geom_angle_atom_site_label_3
_geom_angle
_geom_angle_site_symmetry_1
_geom_angle_site_symmetry_3
C10A O1A C2A 117.89(19) . .
C14A O2A H2AB 106(4) . .
O1A C2A C18A 104.6(2) . .
O1A C2A C3A 109.04(19) . .
C18A C2A C3A 110.0(2) . .
O1A C2A C19A 108.03(19) . .
C18A C2A C19A 110.6(2) . .
C3A C2A C19A 114.1(2) . .
C2A C3A C4A 115.21(19) . .
C2A C3A H3AA 108.5 . .
C4A C3A H3AA 108.5 . .
C2A C3A H3AB 108.5 . .
C4A C3A H3AB 108.5 . .
H3AA C3A H3AB 107.5 . .
C5A C4A C11A 111.73(19) . .
C5A C4A C3A 107.7(2) . .
C11A C4A C3A 112.39(19) . .
C5A C4A C17A 109.69(19) . .
C11A C4A C17A 108.5(2) . .
C3A C4A C17A 106.71(19) . .
C6A C5A C10A 117.2(2) . .
C6A C5A C4A 121.3(2) . .
C10A C5A C4A 121.5(2) . .
C7A C6A C5A 122.2(2) . .
C7A C6A H6AA 118.9 . .
C5A C6A H6AA 118.9 . .
C6A C7A C8A 119.6(2) . .
C6A C7A H7AA 120.2 . .
C8A C7A H7AA 120.2 . .
C7A C8A C9A 119.8(2) . .
C7A C8A H8AA 120.1 . .
C9A C8A H8AA 120.1 . .
C8A C9A C10A 120.3(2) . .
C8A C9A H9AA 119.8 . .
C10A C9A H9AA 119.8 . .
O1A C10A C9A 114.8(2) . .
O1A C10A C5A 124.3(2) . .
C9A C10A C5A 120.9(2) . .
C16A C11A C12A 116.6(2) . .
C16A C11A C4A 123.1(2) . .
C12A C11A C4A 120.3(2) . .
C13A C12A C11A 121.8(2) . .
C13A C12A H12A 119.1 . .
C11A C12A H12A 119.1 . .
C14A C13A C12A 119.7(2) . .
C14A C13A H13A 120.1 . .
C12A C13A H13A 120.1 . .
O2A C14A C15A 118.4(2) . .
O2A C14A C13A 121.9(2) . .
C15A C14A C13A 119.7(2) . .
C14A C15A C16A 120.0(2) . .
C14A C15A H15A 120.0 . .
C16A C15A H15A 120.0 . .
C15A C16A C11A 122.0(2) . .
C15A C16A H16A 119.0 . .
C11A C16A H16A 119.0 . .
C4A C17A H17A 109.5 . .
C4A C17A H17B 109.5 . .
H17A C17A H17B 109.5 . .
C4A C17A H17C 109.5 . .
H17A C17A H17C 109.5 . .
H17B C17A H17C 109.5 . .
C2A C18A H18A 109.5 . .
C2A C18A H18B 109.5 . .
H18A C18A H18B 109.5 . .
C2A C18A H18C 109.5 . .
H18A C18A H18C 109.5 . .
H18B C18A H18C 109.5 . .
C2A C19A H19A 109.5 . .
C2A C19A H19B 109.5 . .
H19A C19A H19B 109.5 . .
C2A C19A H19C 109.5 . .
H19A C19A H19C 109.5 . .
H19B C19A H19C 109.5 . .
C10B O1B C2B 113.71(19) . .
C14B O2B H2BB 110(4) . .
O1B C2B C3B 109.0(2) . .
O1B C2B C18B 106.9(2) . .
C3B C2B C18B 112.6(2) . .
O1B C2B H2BA 109.4 . .
C3B C2B H2BA 109.4 . .
C18B C2B H2BA 109.4 . .
C2B C3B C4B 112.6(2) . .
C2B C3B H3BA 109.1 . .
C4B C3B H3BA 109.1 . .
C2B C3B H3BB 109.1 . .
C4B C3B H3BB 109.1 . .
H3BA C3B H3BB 107.8 . .
C5B C4B C11B 112.9(2) . .
C5B C4B C17B 108.08(19) . .
C11B C4B C17B 111.5(2) . .
C5B C4B C3B 109.1(2) . .
C11B C4B C3B 105.34(19) . .
C17B C4B C3B 109.9(2) . .
C10B C5B C6B 117.3(2) . .
C10B C5B C4B 122.1(2) . .
C6B C5B C4B 120.6(2) . .
C7B C6B C5B 121.9(2) . .
C7B C6B H6BA 119.0 . .
C5B C6B H6BA 119.0 . .
C6B C7B C8B 119.4(2) . .
C6B C7B H7BA 120.3 . .
C8B C7B H7BA 120.3 . .
C9B C8B C7B 120.0(2) . .
C9B C8B H8BA 120.0 . .
C7B C8B H8BA 120.0 . .
C8B C9B C10B 120.2(2) . .
C8B C9B H9BA 119.9 . .
C10B C9B H9BA 119.9 . .
O1B C10B C5B 123.2(2) . .
O1B C10B C9B 115.8(2) . .
C5B C10B C9B 121.0(2) . .
C16B C11B C12B 117.3(2) . .
C16B C11B C4B 122.4(2) . .
C12B C11B C4B 119.7(2) . .
C13B C12B C11B 121.4(2) . .
C13B C12B H12B 119.3 . .
C11B C12B H12B 119.3 . .
C14B C13B C12B 120.0(2) . .
C14B C13B H13B 120.0 . .
C12B C13B H13B 120.0 . .
O2B C14B C15B 118.1(2) . .
O2B C14B C13B 121.9(2) . .
C15B C14B C13B 119.9(2) . .
C14B C15B C16B 119.4(2) . .
C14B C15B H15B 120.3 . .
C16B C15B H15B 120.3 . .
C11B C16B C15B 121.9(2) . .
C11B C16B H16B 119.0 . .
C15B C16B H16B 119.0 . .
C4B C17B H17D 109.5 . .
C4B C17B H17E 109.5 . .
H17D C17B H17E 109.5 . .
C4B C17B H17F 109.5 . .
H17D C17B H17F 109.5 . .
H17E C17B H17F 109.5 . .
C2B C18B H18D 109.5 . .
C2B C18B H18E 109.5 . .
H18D C18B H18E 109.5 . .
C2B C18B H18F 109.5 . .
H18D C18B H18F 109.5 . .
H18E C18B H18F 109.5 . .
Cl2 C1 Cl1 109.75(18) . .
Cl2 C1 Cl1 109.75(18) . 3
Cl1 C1 Cl1 109.20(18) . 3
Cl2 C1 Cl1 109.75(18) . 2
Cl1 C1 Cl1 109.19(18) . 2
Cl1 C1 Cl1 109.19(18) 3 2

loop_
_geom_bond_atom_site_label_1
_geom_bond_atom_site_label_2
_geom_bond_distance
_geom_bond_site_symmetry_2
O1A C10A 1.366(3) .
O1A C2A 1.459(3) .
O2A C14A 1.383(3) .
O2A H2AB 0.69(4) .
C2A C18A 1.518(4) .
C2A C3A 1.523(3) .
C2A C19A 1.527(3) .
C3A C4A 1.543(3) .
C3A H3AA 0.9900 .
C3A H3AB 0.9900 .
C4A C5A 1.523(3) .
C4A C11A 1.533(3) .
C4A C17A 1.544(3) .
C5A C6A 1.406(3) .
C5A C10A 1.405(4) .
C6A C7A 1.387(3) .
C6A H6AA 0.9500 .
C7A C8A 1.389(4) .
C7A H7AA 0.9500 .
C8A C9A 1.392(4) .
C8A H8AA 0.9500 .
C9A C10A 1.396(3) .
C9A H9AA 0.9500 .
C11A C16A 1.399(3) .
C11A C12A 1.402(3) .
C12A C13A 1.390(4) .
C12A H12A 0.9500 .
C13A C14A 1.391(4) .
C13A H13A 0.9500 .
C14A C15A 1.381(4) .
C15A C16A 1.386(4) .
C15A H15A 0.9500 .
C16A H16A 0.9500 .
C17A H17A 0.9800 .
C17A H17B 0.9800 .
C17A H17C 0.9800 .
C18A H18A 0.9800 .
C18A H18B 0.9800 .
C18A H18C 0.9800 .
C19A H19A 0.9800 .
C19A H19B 0.9800 .
C19A H19C 0.9800 .
O1B C10B 1.374(3) .
O1B C2B 1.448(3) .
O2B C14B 1.377(3) .
O2B H2BB 0.66(4) .
C2B C3B 1.507(4) .
C2B C18B 1.511(4) .
C2B H2BA 1.0000 .
C3B C4B 1.556(3) .
C3B H3BA 0.9900 .
C3B H3BB 0.9900 .
C4B C5B 1.522(3) .
C4B C11B 1.540(3) .
C4B C17B 1.544(3) .
C5B C10B 1.396(4) .
C5B C6B 1.403(3) .
C6B C7B 1.386(3) .
C6B H6BA 0.9500 .
C7B C8B 1.397(4) .
C7B H7BA 0.9500 .
C8B C9B 1.374(4) .
C8B H8BA 0.9500 .
C9B C10B 1.401(3) .
C9B H9BA 0.9500 .
C11B C16B 1.391(3) .
C11B C12B 1.406(3) .
C12B C13B 1.389(4) .
C12B H12B 0.9500 .
C13B C14B 1.388(4) .
C13B H13B 0.9500 .
C14B C15B 1.389(3) .
C15B C16B 1.398(4) .
C15B H15B 0.9500 .
C16B H16B 0.9500 .
C17B H17D 0.9800 .
C17B H17E 0.9800 .
C17B H17F 0.9800 .
C18B H18D 0.9800 .
C18B H18E 0.9800 .
C18B H18F 0.9800 .
Cl1 C1 1.759(2) .
Cl2 C1 1.740(6) .
C1 Cl1 1.759(2) 3
C1 Cl1 1.759(2) 2

loop_
_geom_hbond_atom_site_label_D
_geom_hbond_atom_site_label_H
_geom_hbond_atom_site_label_A
_geom_hbond_distance_DH
_geom_hbond_distance_HA
_geom_hbond_distance_DA
_geom_hbond_angle_DHA
_geom_hbond_site_symmetry_A
O2A H2AB O2B 0.69(4) 2.07(4) 2.751(3) 168(5) 3
O2B H2BB O2A 0.66(4) 2.09(4) 2.748(3) 172(5) .

loop_
_geom_torsion_atom_site_label_1
_geom_torsion_atom_site_label_2
_geom_torsion_atom_site_label_3
_geom_torsion_atom_site_label_4
_geom_torsion
C10A O1A C2A C18A 158.8(2)
C10A O1A C2A C3A 41.2(3)
C10A O1A C2A C19A -83.3(2)
O1A C2A C3A C4A -57.8(3)
C18A C2A C3A C4A -172.0(2)
C19A C2A C3A C4A 63.0(3)
C2A C3A C4A C5A 44.1(3)
C2A C3A C4A C11A -79.4(3)
C2A C3A C4A C17A 161.8(2)
C11A C4A C5A C6A -72.9(3)
C3A C4A C5A C6A 163.1(2)
C17A C4A C5A C6A 47.4(3)
C11A C4A C5A C10A 108.1(2)
C3A C4A C5A C10A -15.8(3)
C17A C4A C5A C10A -131.6(2)
C10A C5A C6A C7A -0.9(4)
C4A C5A C6A C7A -179.9(2)
C5A C6A C7A C8A 1.4(4)
C6A C7A C8A C9A 0.0(4)
C7A C8A C9A C10A -1.8(4)
C2A O1A C10A C9A 168.2(2)
C2A O1A C10A C5A -15.1(3)
C8A C9A C10A O1A 179.1(2)
C8A C9A C10A C5A 2.3(4)
C6A C5A C10A O1A -177.5(2)
C4A C5A C10A O1A 1.5(4)
C6A C5A C10A C9A -0.9(3)
C4A C5A C10A C9A 178.1(2)
C5A C4A C11A C16A 2.6(3)
C3A C4A C11A C16A 123.9(3)
C17A C4A C11A C16A -118.4(3)
C5A C4A C11A C12A -176.8(2)
C3A C4A C11A C12A -55.6(3)
C17A C4A C11A C12A 62.1(3)
C16A C11A C12A C13A -1.0(4)
C4A C11A C12A C13A 178.5(2)
C11A C12A C13A C14A -0.5(4)
C12A C13A C14A O2A -178.1(2)
C12A C13A C14A C15A 1.9(4)
O2A C14A C15A C16A 178.3(2)
C13A C14A C15A C16A -1.7(4)
C14A C15A C16A C11A 0.2(4)
C12A C11A C16A C15A 1.2(4)
C4A C11A C16A C15A -178.3(2)
C10B O1B C2B C3B 55.3(3)
C10B O1B C2B C18B 177.3(2)
O1B C2B C3B C4B -62.6(3)
C18B C2B C3B C4B 179.0(2)
C2B C3B C4B C5B 36.1(3)
C2B C3B C4B C11B 157.5(2)
C2B C3B C4B C17B -82.3(3)
C11B C4B C5B C10B -121.3(2)
C17B C4B C5B C10B 114.9(3)
C3B C4B C5B C10B -4.6(3)
C11B C4B C5B C6B 60.6(3)
C17B C4B C5B C6B -63.2(3)
C3B C4B C5B C6B 177.3(2)
C10B C5B C6B C7B 2.6(4)
C4B C5B C6B C7B -179.2(2)
C5B C6B C7B C8B -0.1(4)
C6B C7B C8B C9B -2.0(4)
C7B C8B C9B C10B 1.5(4)
C2B O1B C10B C5B -24.2(3)
C2B O1B C10B C9B 154.9(2)
C6B C5B C10B O1B 176.1(2)
C4B C5B C10B O1B -2.1(4)
C6B C5B C10B C9B -3.0(3)
C4B C5B C10B C9B 178.8(2)
C8B C9B C10B O1B -178.1(2)
C8B C9B C10B C5B 1.0(4)
C5B C4B C11B C16B 16.5(3)
C17B C4B C11B C16B 138.4(2)
C3B C4B C11B C16B -102.5(2)
C5B C4B C11B C12B -172.2(2)
C17B C4B C11B C12B -50.3(3)
C3B C4B C11B C12B 68.8(3)
C16B C11B C12B C13B 0.6(4)
C4B C11B C12B C13B -171.1(2)
C11B C12B C13B C14B 0.0(4)
C12B C13B C14B O2B 177.7(2)
C12B C13B C14B C15B -1.2(4)
O2B C14B C15B C16B -177.2(2)
C13B C14B C15B C16B 1.8(4)
C12B C11B C16B C15B 0.0(4)
C4B C11B C16B C15B 171.5(2)
C14B C15B C16B C11B -1.2(4)
